data_2215298
loop_
_publ_author_name
'Johnston, Andrea'
'Florence, Alastair J.'
'Fernandes, Philippe'
'Shankland, Norman'
'Kennedy, Alan R.'

_publ_section_title
;
 10,11-Dihydrocarbamazepine--formamide solvate (1/1)
;
_journal_coeditor_code WN2194
_journal_issue 9
_journal_name_full 'Acta Crystallographica Section E'
_journal_page_first o3888
_journal_page_last o3889
_journal_paper_doi 10.1107/S1600536807041049
_journal_volume 63
_journal_year 2007
_chemical_formula_iupac 'C15 H14 N2 O , C H3 N O'
_chemical_formula_moiety 'C15 H14 N2 O , C H3 N O'
_chemical_formula_sum 'C16 H17 N3 O2'
_chemical_formula_weight 283.33
_chemical_name_common 'Dihydrocarbamazepine formamide'
_chemical_name_systematic
;
10,11-dihydro-<i>5H</i>-dibenz[<i>b,f</i>]azepine-5-carboxamide--formamide
solvate (1/1)
;
_space_group_IT_number 2
_symmetry_cell_setting triclinic
_symmetry_space_group_name_Hall '-P 1'
_symmetry_space_group_name_H-M 'P -1'
_cell_angle_alpha 74.363(3)
_cell_angle_beta 83.630(3)
_cell_angle_gamma 70.847(3)
_cell_formula_units_Z 2
_cell_length_a 8.4690(4)
_cell_length_b 9.0215(4)
_cell_length_c 10.3137(4)
_cell_measurement_reflns_used 3115
_cell_measurement_temperature 120(2)
_cell_measurement_theta_max 27.48
_cell_measurement_theta_min 2.91
_cell_volume 716.61(6)
_computing_cell_refinement 'COLLECT and DENZO'
_computing_data_collection
;
COLLECT (Nonius, 1998) and DENZO (Otwinowski & Minor, 1997)
;
_computing_data_reduction DENZO
_computing_molecular_graphics 'PLATON (Spek, 2003)'
_computing_publication_material SHELXL97
_computing_structure_refinement 'SHELXL97 (Sheldrick, 1997)'
_computing_structure_solution 'SHELXS97 (Sheldrick, 1997)'
_diffrn_ambient_temperature 120(2)
_diffrn_detector_area_resol_mean 9.091
_diffrn_measured_fraction_theta_full 0.996
_diffrn_measured_fraction_theta_max 0.996
_diffrn_measurement_device_type 'Bruker Nonius 95mm CCD camera on \k-goniostat'
_diffrn_measurement_method '\f and \w'
_diffrn_radiation_monochromator '10cm confocal mirrors'
_diffrn_radiation_source 'Bruker Nonius FR591 rotating anode'
_diffrn_radiation_type MoK\a
_diffrn_radiation_wavelength 0.71073
_diffrn_reflns_av_R_equivalents 0.106
_diffrn_reflns_av_sigmaI/netI 0.1222
_diffrn_reflns_limit_h_max 10
_diffrn_reflns_limit_h_min -10
_diffrn_reflns_limit_k_max 11
_diffrn_reflns_limit_k_min -11
_diffrn_reflns_limit_l_max 12
_diffrn_reflns_limit_l_min -12
_diffrn_reflns_number 16142
_diffrn_reflns_theta_full 26.00
_diffrn_reflns_theta_max 26.00
_diffrn_reflns_theta_min 2.94
_exptl_absorpt_coefficient_mu 0.089
_exptl_absorpt_correction_T_max 1
_exptl_absorpt_correction_T_min 0.62441
_exptl_absorpt_correction_type multi-scan
_exptl_absorpt_process_details '(SADABS; Sheldrick, 2007)'
_exptl_crystal_colour colourless
_exptl_crystal_density_diffrn 1.313
_exptl_crystal_density_method 'not measured'
_exptl_crystal_description slab
_exptl_crystal_F_000 300
_exptl_crystal_size_max 0.08
_exptl_crystal_size_mid 0.06
_exptl_crystal_size_min 0.02
_refine_diff_density_max 0.366
_refine_diff_density_min -0.335
_refine_ls_extinction_method none
_refine_ls_goodness_of_fit_ref 1.041
_refine_ls_hydrogen_treatment mixed
_refine_ls_matrix_type full
_refine_ls_number_parameters 211
_refine_ls_number_reflns 13441
_refine_ls_number_restraints 0
_refine_ls_restrained_S_all 1.041
_refine_ls_R_factor_all 0.1375
_refine_ls_R_factor_gt 0.0738
_refine_ls_shift/su_max 0.001
_refine_ls_shift/su_mean 0.000
_refine_ls_structure_factor_coef Fsqd
_refine_ls_weighting_details 'calc w = 1/[\s^2^(Fo^2^)+(0.0295P)^2^+2.9523P] where P=(Fo^2^+2Fc^2^)/3'
_refine_ls_weighting_scheme calc
_refine_ls_wR_factor_gt 0.1540
_refine_ls_wR_factor_ref 0.1935
_reflns_number_gt 7956
_reflns_number_total 13441
_reflns_threshold_expression I>2\s(I)
_cod_data_source_file wn2194.cif
_cod_data_source_block I
_cod_original_cell_volume 716.61(5)
_cod_database_code 2215298
_cod_database_fobs_code 2215298

loop_
_symmetry_equiv_pos_as_xyz
'x, y, z'
-x,-y,-z

loop_
_atom_site_type_symbol
_atom_site_label
_atom_site_fract_x
_atom_site_fract_y
_atom_site_fract_z
_atom_site_U_iso_or_equiv
_atom_site_adp_type
_atom_site_calc_flag
_atom_site_refinement_flags
_atom_site_occupancy
O O1 0.66395(16) 0.07647(16) 0.62574(12) 0.0278(3) Uani d . 1
N N1 0.78725(19) 0.21960(19) 0.70960(15) 0.0228(4) Uani d . 1
N N2 0.6485(2) 0.0536(2) 0.85028(17) 0.0318(4) Uani d . 1
C C1 0.8002(2) 0.2875(2) 0.81820(18) 0.0237(5) Uani d . 1
C C2 0.9315(2) 0.2155(2) 0.90536(18) 0.0269(5) Uani d . 1
H H2 1.0145 0.1178 0.8963 0.032 Uiso calc R 1
C C3 0.9412(3) 0.2868(3) 1.00620(19) 0.0305(5) Uani d . 1
H H3 1.0299 0.2375 1.0680 0.037 Uiso calc R 1
C C4 0.8201(3) 0.4309(3) 1.01629(19) 0.0339(5) Uani d . 1
H H4 0.8263 0.4801 1.0854 0.041 Uiso calc R 1
C C5 0.6905(3) 0.5036(3) 0.92678(19) 0.0303(5) Uani d . 1
H H5 0.6095 0.6031 0.9339 0.036 Uiso calc R 1
C C6 0.6782(2) 0.4316(2) 0.82621(19) 0.0268(5) Uani d . 1
C C7 0.5462(2) 0.5087(2) 0.72184(18) 0.0279(5) Uani d . 1
H H7A 0.4567 0.5968 0.7510 0.034 Uiso calc R 1
H H7B 0.4959 0.4270 0.7134 0.034 Uiso calc R 1
C C8 0.6176(2) 0.5775(2) 0.58525(19) 0.0287(5) Uani d . 1
H H8A 0.5250 0.6264 0.5210 0.034 Uiso calc R 1
H H8B 0.6566 0.6663 0.5941 0.034 Uiso calc R 1
C C9 0.7598(2) 0.4634(2) 0.52278(19) 0.0247(5) Uani d . 1
C C10 0.8252(2) 0.5318(3) 0.39736(19) 0.0273(5) Uani d . 1
H H10 0.7784 0.6443 0.3579 0.033 Uiso calc R 1
C C11 0.9537(3) 0.4415(3) 0.33078(19) 0.0293(5) Uani d . 1
H H11 0.9953 0.4917 0.2469 0.035 Uiso calc R 1
C C12 1.0230(3) 0.2771(3) 0.38566(19) 0.0294(5) Uani d . 1
H H12 1.1098 0.2130 0.3386 0.035 Uiso calc R 1
C C13 0.9645(2) 0.2072(2) 0.50968(19) 0.0249(5) Uani d . 1
H H13 1.0139 0.0950 0.5491 0.030 Uiso calc R 1
C C14 0.8346(2) 0.2986(2) 0.57749(18) 0.0223(4) Uani d . 1
C C15 0.6970(2) 0.1151(2) 0.72422(18) 0.0244(5) Uani d . 1
O O2 0.36473(18) -0.07760(18) 0.86899(13) 0.0367(4) Uani d . 1
N N3 0.3791(2) -0.0440(2) 0.64367(17) 0.0297(4) Uani d . 1
C C16 0.3135(3) -0.0850(3) 0.7648(2) 0.0286(5) Uani d . 1
H H1N 0.659(3) 0.095(2) 0.921(2) 0.037(6) Uiso d . 1
H H2N 0.575(3) 0.004(2) 0.859(2) 0.032(6) Uiso d . 1
H H3N 0.347(3) -0.065(2) 0.573(2) 0.036(6) Uiso d . 1
H H4N 0.475(3) -0.010(3) 0.631(2) 0.043(7) Uiso d . 1
H H16 0.214(2) -0.127(2) 0.7653(18) 0.028(5) Uiso d . 1

loop_
_atom_site_aniso_label
_atom_site_aniso_U_11
_atom_site_aniso_U_22
_atom_site_aniso_U_33
_atom_site_aniso_U_12
_atom_site_aniso_U_13
_atom_site_aniso_U_23
O1 0.0350(8) 0.0344(9) 0.0213(7) -0.0180(7) -0.0003(6) -0.0100(6)
N1 0.0284(9) 0.0260(10) 0.0166(8) -0.0136(8) 0.0009(7) -0.0039(7)
N2 0.0453(12) 0.0383(12) 0.0207(10) -0.0262(10) 0.0015(9) -0.0065(9)
C1 0.0292(11) 0.0288(12) 0.0173(10) -0.0165(10) 0.0022(9) -0.0043(9)
C2 0.0290(11) 0.0297(12) 0.0235(11) -0.0142(10) -0.0022(9) -0.0023(9)
C3 0.0292(12) 0.0422(14) 0.0228(11) -0.0193(11) -0.0046(9) -0.0009(10)
C4 0.0455(14) 0.0485(15) 0.0197(11) -0.0292(12) 0.0012(10) -0.0106(10)
C5 0.0314(12) 0.0349(13) 0.0270(12) -0.0131(10) 0.0051(9) -0.0106(10)
C6 0.0289(12) 0.0341(13) 0.0217(11) -0.0166(10) 0.0014(9) -0.0064(9)
C7 0.0272(11) 0.0329(12) 0.0247(11) -0.0095(9) -0.0027(9) -0.0079(9)
C8 0.0259(11) 0.0300(12) 0.0296(12) -0.0072(10) -0.0027(9) -0.0075(9)
C9 0.0240(11) 0.0312(12) 0.0236(11) -0.0130(9) -0.0074(9) -0.0066(9)
C10 0.0291(12) 0.0299(12) 0.0242(11) -0.0128(10) -0.0076(9) -0.0014(9)
C11 0.0337(12) 0.0433(14) 0.0179(10) -0.0239(11) -0.0006(9) -0.0041(10)
C12 0.0312(12) 0.0369(14) 0.0259(12) -0.0131(10) 0.0015(9) -0.0150(10)
C13 0.0279(11) 0.0252(11) 0.0241(11) -0.0103(9) -0.0035(9) -0.0068(9)
C14 0.0248(11) 0.0277(12) 0.0196(10) -0.0150(9) -0.0023(8) -0.0052(9)
C15 0.0285(11) 0.0251(12) 0.0204(11) -0.0105(9) -0.0021(9) -0.0037(9)
O2 0.0442(9) 0.0517(10) 0.0228(8) -0.0262(8) 0.0016(7) -0.0103(7)
N3 0.0329(11) 0.0411(12) 0.0199(10) -0.0177(9) 0.0018(8) -0.0088(8)
C16 0.0294(12) 0.0319(13) 0.0272(12) -0.0128(10) -0.0004(10) -0.0079(10)

loop_
_atom_type_symbol
_atom_type_description
_atom_type_scat_dispersion_real
_atom_type_scat_dispersion_imag
_atom_type_scat_source
Cl Cl 0.1484 0.1585 'International Tables Vol C Tables 4.2.6.8 and 6.1.1.4'
S S 0.1246 0.1234 'International Tables Vol C Tables 4.2.6.8 and 6.1.1.4'
O O 0.0106 0.0060 'International Tables Vol C Tables 4.2.6.8 and 6.1.1.4'
N N 0.0061 0.0033 'International Tables Vol C Tables 4.2.6.8 and 6.1.1.4'
C C 0.0033 0.0016 'International Tables Vol C Tables 4.2.6.8 and 6.1.1.4'
H H 0.0000 0.0000 'International Tables Vol C Tables 4.2.6.8 and 6.1.1.4'

loop_
_geom_angle_atom_site_label_1
_geom_angle_atom_site_label_2
_geom_angle_atom_site_label_3
_geom_angle
C15 N1 C14 120.22(14)
C15 N1 C1 121.60(15)
C14 N1 C1 116.19(14)
C15 N2 H1N 120.6(13)
C15 N2 H2N 117.3(13)
H1N N2 H2N 117.9(19)
C2 C1 C6 122.17(18)
C2 C1 N1 121.25(18)
C6 C1 N1 116.52(17)
C1 C2 C3 119.3(2)
C1 C2 H2 120.3
C3 C2 H2 120.3
C2 C3 C4 119.43(19)
C2 C3 H3 120.3
C4 C3 H3 120.3
C5 C4 C3 120.70(19)
C5 C4 H4 119.6
C3 C4 H4 119.6
C4 C5 C6 120.3(2)
C4 C5 H5 119.8
C6 C5 H5 119.8
C1 C6 C5 118.01(18)
C1 C6 C7 119.05(17)
C5 C6 C7 122.8(2)
C6 C7 C8 111.57(16)
C6 C7 H7A 109.3
C8 C7 H7A 109.3
C6 C7 H7B 109.3
C8 C7 H7B 109.3
H7A C7 H7B 108.0
C9 C8 C7 118.16(17)
C9 C8 H8A 107.8
C7 C8 H8A 107.8
C9 C8 H8B 107.8
C7 C8 H8B 107.8
H8A C8 H8B 107.1
C14 C9 C10 116.65(19)
C14 C9 C8 126.67(17)
C10 C9 C8 116.67(19)
C11 C10 C9 122.3(2)
C11 C10 H10 118.9
C9 C10 H10 118.9
C10 C11 C12 119.96(18)
C10 C11 H11 120.0
C12 C11 H11 120.0
C13 C12 C11 119.20(19)
C13 C12 H12 120.4
C11 C12 H12 120.4
C12 C13 C14 120.90(19)
C12 C13 H13 119.5
C14 C13 H13 119.5
C13 C14 C9 120.99(17)
C13 C14 N1 117.68(18)
C9 C14 N1 121.21(17)
O1 C15 N2 121.61(18)
O1 C15 N1 121.52(17)
N2 C15 N1 116.85(16)
C16 N3 H3N 121.0(13)
C16 N3 H4N 121.2(13)
H3N N3 H4N 116.8(19)
O2 C16 N3 124.7(2)
O2 C16 H16 121.8(10)
N3 C16 H16 113.5(10)

loop_
_geom_bond_atom_site_label_1
_geom_bond_atom_site_label_2
_geom_bond_distance
O1 C15 1.245(2)
N1 C15 1.366(2)
N1 C14 1.438(2)
N1 C1 1.444(2)
N2 C15 1.345(2)
N2 H1N 0.93(2)
N2 H2N 0.87(2)
C1 C2 1.378(3)
C1 C6 1.386(3)
C2 C3 1.384(3)
C2 H2 0.9500
C3 C4 1.389(3)
C3 H3 0.9500
C4 C5 1.383(3)
C4 H4 0.9500
C5 C6 1.393(3)
C5 H5 0.9500
C6 C7 1.499(3)
C7 C8 1.524(3)
C7 H7A 0.9900
C7 H7B 0.9900
C8 C9 1.515(3)
C8 H8A 0.9900
C8 H8B 0.9900
C9 C14 1.393(3)
C9 C10 1.413(3)
C10 C11 1.369(3)
C10 H10 0.9500
C11 C12 1.384(3)
C11 H11 0.9500
C12 C13 1.382(3)
C12 H12 0.9500
C13 C14 1.387(3)
C13 H13 0.9500
O2 C16 1.228(2)
N3 C16 1.318(3)
N3 H3N 0.88(2)
N3 H4N 0.94(2)
C16 H16 1.026(19)

loop_
_geom_hbond_atom_site_label_D
_geom_hbond_atom_site_label_H
_geom_hbond_atom_site_label_A
_geom_hbond_site_symmetry_A
_geom_hbond_distance_DH
_geom_hbond_distance_HA
_geom_hbond_distance_DA
_geom_hbond_angle_DHA
_geom_hbond_publ_flag
N2 H2N O2 . 0.87(2) 2.12(2) 2.975(2) 170.0(19) yes
N2 H1N O2 2_657 0.93(2) 2.12(2) 2.948(2) 147.6(17) yes
N3 H4N O1 . 0.94(2) 1.99(2) 2.924(2) 172.2(19) yes
N3 H3N O1 2_656 0.88(2) 2.10(2) 2.945(2) 159.7(18) yes

loop_
_geom_torsion_atom_site_label_1
_geom_torsion_atom_site_label_2
_geom_torsion_atom_site_label_3
_geom_torsion_atom_site_label_4
_geom_torsion
C15 N1 C1 C2 93.5(2)
C14 N1 C1 C2 -102.6(2)
C15 N1 C1 C6 -89.2(2)
C14 N1 C1 C6 74.8(2)
C6 C1 C2 C3 1.3(3)
N1 C1 C2 C3 178.50(16)
C1 C2 C3 C4 -1.1(3)
C2 C3 C4 C5 0.0(3)
C3 C4 C5 C6 1.0(3)
C2 C1 C6 C5 -0.3(3)
N1 C1 C6 C5 -177.66(16)
C2 C1 C6 C7 175.70(17)
N1 C1 C6 C7 -1.6(3)
C4 C5 C6 C1 -0.8(3)
C4 C5 C6 C7 -176.68(18)
C1 C6 C7 C8 -70.4(2)
C5 C6 C7 C8 105.5(2)
C6 C7 C8 C9 57.7(2)
C7 C8 C9 C14 -0.1(3)
C7 C8 C9 C10 -178.80(16)
C14 C9 C10 C11 1.1(3)
C8 C9 C10 C11 179.94(17)
C9 C10 C11 C12 0.5(3)
C10 C11 C12 C13 -2.0(3)
C11 C12 C13 C14 1.9(3)
C12 C13 C14 C9 -0.2(3)
C12 C13 C14 N1 -176.34(16)
C10 C9 C14 C13 -1.3(2)
C8 C9 C14 C13 -179.96(18)
C10 C9 C14 N1 174.74(15)
C8 C9 C14 N1 -4.0(3)
C15 N1 C14 C13 -75.5(2)
C1 N1 C14 C13 120.26(19)
C15 N1 C14 C9 108.3(2)
C1 N1 C14 C9 -55.9(2)
C14 N1 C15 O1 5.3(3)
C1 N1 C15 O1 168.59(18)
C14 N1 C15 N2 -176.03(18)
C1 N1 C15 N2 -12.7(3)

loop_
_cod_related_entry_id
_cod_related_entry_database
_cod_related_entry_code
1 ChemSpider 21123496
